data_2000827
loop_
_publ_author_name
'Kaneko, F.'
'Kobayashi, M.'
'Kitagawa, Y.'
'Matsuura, Y.'
'Sato, K.'
'Suzuki, M.'

_publ_section_title
;
 Structure of the low-melting phase of petroselinic acid
;
_journal_issue 6
_journal_name_full 'Acta Crystallographica Section C'
_journal_page_first 1054
_journal_page_last 1057
_journal_paper_doi 10.1107/S0108270191012921
_journal_volume 48
_journal_year 1992
_chemical_formula_sum 'C18 H34 O2'
_chemical_formula_weight 282.47
_symmetry_cell_setting orthorhombic
_symmetry_space_group_name_Hall '-P 2ac 2ab'
_symmetry_space_group_name_H-M 'P b c a'
_cell_angle_alpha 90
_cell_angle_beta 90
_cell_angle_gamma 90
_cell_formula_units_Z 8
_cell_length_a 7.3110(10)
_cell_length_b 5.5650(10)
_cell_length_c 88.010(10)
_cell_volume 3580.7(9)
_diffrn_radiation_type Cu
_diffrn_radiation_wavelength 1.5418
_exptl_absorpt_coefficient_mu 0.474
_exptl_crystal_density_diffrn 1.05
_exptl_crystal_F_000 1264
_cod_data_source_file as0516.cif
_cod_data_source_block as0516a
_cod_original_cell_volume 3581.1(8)
_cod_database_code 2000827

loop_
_atom_site_label
_atom_site_fract_x
_atom_site_fract_y
_atom_site_fract_z
C(1) .0339(4) -.2294(4) .01625(3)
C(2) .0623(3) -.4192(4) .02790(2)
C(3) -.0296(4) -.3842(6) .04291(3)
C(4) .0328(6) -.5767(7) .05414(4)
C(5) -.0470(5) -.5539(7) .06984(4)
C(6) .0227(5) -.7425(6) .08055(4)
C(7) .0249(6) -.7243(7) .09535(4)
C(8) -.0399(5) -.5170(6) .10464(4)
C(9) .0359(5) -.5089(6) .12053(4)
C(10) -.0396(6) -.3074(7) .13035(4)
C(11) .0387(5) -.2994(6) .14611(4)
C(12) -.0393(5) -.1009(6) .15601(4)
C(13) .0378(5) -.0925(6) .17198(4)
C(14) -.0393(5) .1057(6) .18193(3)
C(15) .0397(5) .1104(6) .19785(4)
C(16) -.0385(5) .3065(6) .20796(4)
C(17) .0422(5) .3099(6) .22371(3)
C(18) -.0362(5) .5066(6) .23380(4)
O(1) .1268(6) -.2659(7) .00378(4)
O(2) -.0652(7) -.0563(8) .01819(5)
H(1) .033(5) -.574(7) .0233(4)
H(2) .167(5) -.427(7) .0295(4)
H(3) -.002(5) -.212(9) .0468(5)
H(4) -.181(5) -.397(6) .0402(4)
H(5) .007(5) -.739(7) .0502(4)
H(6) .177(5) -.563(6) .0564(4)
H(7) -.037(4) -.373(7) .0748(4)
H(8) -.186(5) -.570(7) .0678(4)
H(9) .076(5) -.895(8) .0747(4)
H(10) .074(5) -.865(8) .1015(4)
H(11) -.006(5) -.372(8) .1005(5)
H(12) -.152(5) -.526(7) .1058(4)
H(13) .012(4) -.671(7) .1266(4)
H(14) .161(4) -.503(6) .1194(3)
H(15) -.018(4) -.166(7) .1250(4)
H(16) -.180(4) -.308(5) .1300(3)
H(17) .024(4) -.460(7) .1516(4)
H(18) .161(4) -.278(6) .1451(3)
H(19) -.005(5) .063(8) .1507(5)
H(20) -.173(4) -.124(5) .1567(3)
H(21) .019(4) -.258(7) .1772(4)
H(22) .157(4) -.074(6) .1712(4)
H(23) -.028(4) .258(7) .1765(4)
H(24) -.165(4) .095(5) .1816(3)
H(25) .009(4) -.050(7) .2029(4)
H(26) .171(4) .138(5) .1970(3)
H(27) -.024(4) -.534(7) .2025(4)
H(28) -.167(4) .285(5) .2085(3)
H(29) .018(5) .144(8) .2282(4)
H(30) .169(5) .327(7) .2237(4)
H(31) -.155(5) .491(7) .2339(4)
H(32) .028(6) .503(7) .2432(5)
H(33) -.019(5) .683(8) .2288(5)
H(34) .107(6) -.163(8) -.0035(5)

loop_
_geom_bond_atom_site_label_1
_geom_bond_atom_site_label_2
_geom_bond_distance
C(1) O(1) 1.307(4)
C(1) O(2) 1.217(4)
C(1) C(2) 1.487(5)
C(2) C(3) 1.495(5)
C(3) C(4) 1.528(5)
C(4) C(5) 1.505(5)
C(5) C(6) 1.500(5)
C(6) C(7) 1.306(5)
C(7) C(8) 1.492(5)
C(8) C(9) 1.505(5)
C(9) C(10) 1.520(4)
C(10) C(11) 1.501(4)
C(11) C(12) 1.518(4)
C(12) C(13) 1.515(4)
C(13) C(14) 1.518(4)
C(14) C(15) 1.516(4)
C(15) C(16) 1.519(5)
C(16) C(17) 1.507(4)
C(17) C(18) 1.521(6)
